data_7015161
loop_
_publ_author_name
'Rigamonti, Luca'
'Forni, Alessandra'
'Pievo, Roberta'
'Reedijk, Jan'
'Pasini, Alessandro'

_publ_section_title
;
 Synthesis, crystal structures and magnetic properties of dinuclear
 copper(II) compounds with NNO tridentate Schiff base ligands and
 bridging aliphatic diamine and aromatic diimine linkers.
;
_journal_issue 13
_journal_name_full 'Dalton transactions (Cambridge, England : 2003)'
_journal_page_first 3381
_journal_page_last 3393
_journal_paper_doi 10.1039/c0dt01304h
_journal_volume 40
_journal_year 2011
_chemical_formula_moiety 'C30 H34 Cu2 N6 O2, 2(Cl O4), 2(C H4 O)'
_chemical_formula_sum 'C32 H42 Cl2 Cu2 N6 O12'
_chemical_formula_weight 900.70
_chemical_name_common
;
((mu-bipyridine)bis-((E)-2-((2-
aminopropylimino)methyl)phenolato-methanol-copper(ii)))diperchlorate
;
_chemical_name_systematic
;
((\m-bipyridine)bis-[(E)-2-((2-aminopropylimino)methyl)phenolato-methanol-
copper(II)])diperchlorate
;
_space_group_IT_number 19
_symmetry_cell_setting orthorhombic
_symmetry_space_group_name_Hall 'P 2ac 2ab'
_symmetry_space_group_name_H-M 'P 21 21 21'
_atom_sites_solution_hydrogens geom
_atom_sites_solution_primary direct
_atom_sites_solution_secondary difmap
_audit_creation_method SHELXL-97
_cell_angle_alpha 90.00
_cell_angle_beta 90.00
_cell_angle_gamma 90.00
_cell_formula_units_Z 4
_cell_length_a 10.0625(9)
_cell_length_b 18.8831(17)
_cell_length_c 20.6196(19)
_cell_measurement_reflns_used 7961
_cell_measurement_temperature 293(2)
_cell_measurement_theta_max 23.52
_cell_measurement_theta_min 2.25
_cell_volume 3918.0(6)
_computing_cell_refinement 'SAINT (Bruker, 1997)'
_computing_data_collection 'SMART (Bruker, 1997)'
_computing_data_reduction SAINT
_computing_molecular_graphics 'ORTEP III ( Burnett&Johnson, 1996)'
_computing_publication_material 'SHELXL-97,PARST (Nardelli, 1995)'
_computing_structure_refinement 'SHELXL-97 (Sheldrick, 1997)'
_computing_structure_solution 'SHELXS-97 (Sheldrick, 1990)'
_diffrn_ambient_temperature 293(2)
_diffrn_measured_fraction_theta_full 0.999
_diffrn_measured_fraction_theta_max 0.999
_diffrn_measurement_device_type 'Bruker SMART APEX'
_diffrn_measurement_method 'phi and omega scans'
_diffrn_radiation_monochromator graphite
_diffrn_radiation_source 'fine-focus sealed tube'
_diffrn_radiation_type MoK\a
_diffrn_radiation_wavelength 0.71073
_diffrn_reflns_av_R_equivalents 0.0470
_diffrn_reflns_av_sigmaI/netI 0.0395
_diffrn_reflns_limit_h_max 14
_diffrn_reflns_limit_h_min -14
_diffrn_reflns_limit_k_max 27
_diffrn_reflns_limit_k_min -27
_diffrn_reflns_limit_l_max 29
_diffrn_reflns_limit_l_min -29
_diffrn_reflns_number 79536
_diffrn_reflns_theta_full 30.65
_diffrn_reflns_theta_max 30.65
_diffrn_reflns_theta_min 1.46
_diffrn_standards_decay_% 0.00
_exptl_absorpt_coefficient_mu 1.288
_exptl_absorpt_correction_T_max 0.746
_exptl_absorpt_correction_T_min 0.618
_exptl_absorpt_correction_type multi-scan
_exptl_absorpt_process_details
;
SADABS, Bruker, 1997
;
_exptl_crystal_colour blue
_exptl_crystal_density_diffrn 1.527
_exptl_crystal_density_method 'not measured'
_exptl_crystal_description prism
_exptl_crystal_F_000 1856
_exptl_crystal_size_max 0.58
_exptl_crystal_size_mid 0.14
_exptl_crystal_size_min 0.12
_refine_diff_density_max 0.503
_refine_diff_density_min -0.415
_refine_diff_density_rms 0.065
_refine_ls_abs_structure_details 'Flack H D (1983), Acta Cryst. A39, 876-881'
_refine_ls_abs_structure_Flack 0.022(11)
_refine_ls_extinction_method none
_refine_ls_goodness_of_fit_ref 1.035
_refine_ls_hydrogen_treatment mixed
_refine_ls_matrix_type full
_refine_ls_number_parameters 495
_refine_ls_number_reflns 12108
_refine_ls_number_restraints 2
_refine_ls_restrained_S_all 1.035
_refine_ls_R_factor_all 0.0743
_refine_ls_R_factor_gt 0.0413
_refine_ls_shift/su_max 0.001
_refine_ls_shift/su_mean 0.000
_refine_ls_structure_factor_coef Fsqd
_refine_ls_weighting_details 'w=1/[\s^2^(Fo^2^)+(0.0546P)^2^+1.4968P] where P=(Fo^2^+2Fc^2^)/3'
_refine_ls_weighting_scheme calc
_refine_ls_wR_factor_gt 0.1020
_refine_ls_wR_factor_ref 0.1182
_reflns_number_gt 8564
_reflns_number_total 12108
_reflns_threshold_expression >2sigma(I)
_cod_data_source_file c0dt01304h.txt
_cod_data_source_block (III)
_cod_database_code 7015161

loop_
_symmetry_equiv_pos_as_xyz
'x, y, z'
'-x+1/2, -y, z+1/2'
'-x, y+1/2, -z+1/2'
'x+1/2, -y+1/2, -z'

loop_
_atom_site_label
_atom_site_type_symbol
_atom_site_fract_x
_atom_site_fract_y
_atom_site_fract_z
_atom_site_U_iso_or_equiv
_atom_site_adp_type
_atom_site_occupancy
_atom_site_calc_flag
_atom_site_refinement_flags
_atom_site_disorder_assembly
_atom_site_disorder_group
Cu1 Cu 0.43207(4) 0.43677(2) 0.126763(18) 0.04064(9) Uani 1 d . . .
Cu2 Cu -0.42583(4) 0.809632(19) 0.148278(17) 0.03874(9) Uani 1 d . . .
O1 O 0.4814(2) 0.46679(13) 0.21263(11) 0.0470(5) Uani 1 d . . .
O2 O -0.4683(2) 0.77590(13) 0.23311(11) 0.0452(5) Uani 1 d . . .
N1 N 0.3839(3) 0.43437(17) 0.03104(13) 0.0532(7) Uani 1 d . . .
H1A H 0.2947 0.4323 0.0288 0.064 Uiso 1 calc R . .
H1B H 0.4078 0.4765 0.0144 0.064 Uiso 1 calc R . .
N2 N 0.6044(3) 0.38955(15) 0.11366(14) 0.0480(7) Uani 1 d . . .
N3 N 0.2698(3) 0.50038(13) 0.14073(13) 0.0412(6) Uani 1 d . . .
N4 N -0.3726(3) 0.82327(16) 0.05502(14) 0.0499(7) Uani 1 d . . .
H4A H -0.2842 0.8305 0.0546 0.060 Uiso 1 calc R . .
H4B H -0.3871 0.7818 0.0346 0.060 Uiso 1 calc R . .
N5 N -0.6078(3) 0.84973(13) 0.13640(12) 0.0415(6) Uani 1 d . . .
N6 N -0.2591(3) 0.74631(14) 0.15552(13) 0.0416(6) Uani 1 d . . .
C1 C 0.4349(5) 0.3801(3) -0.0133(2) 0.0756(12) Uani 1 d . . .
H1C H 0.4162 0.3938 -0.0577 0.091 Uiso 1 calc R . .
H1D H 0.3901 0.3355 -0.0049 0.091 Uiso 1 calc R . .
C2 C 0.5849(5) 0.3704(3) -0.0046(2) 0.0785(13) Uani 1 d . . .
H2A H 0.6180 0.3394 -0.0385 0.094 Uiso 1 calc R . .
H2B H 0.6284 0.4159 -0.0095 0.094 Uiso 1 calc R . .
C3 C 0.6203(4) 0.3400(2) 0.0595(2) 0.0652(11) Uani 1 d . . .
H3A H 0.5650 0.2988 0.0674 0.078 Uiso 1 calc R . .
H3B H 0.7120 0.3242 0.0582 0.078 Uiso 1 calc R . .
C11 C 0.1464(3) 0.48183(16) 0.12496(17) 0.0427(7) Uani 1 d . . .
H11 H 0.1314 0.4360 0.1102 0.051 Uiso 1 calc R . .
C4 C 0.7084(3) 0.40147(18) 0.14977(18) 0.0482(8) Uani 1 d . . .
H4 H 0.7862 0.3783 0.1378 0.058 Uiso 1 calc R . .
C5 C 0.7164(3) 0.44546(18) 0.20488(18) 0.0456(7) Uani 1 d . . .
C6 C 0.8408(3) 0.4553(2) 0.2346(2) 0.0578(10) Uani 1 d . . .
H6 H 0.9146 0.4319 0.2179 0.069 Uiso 1 calc R . .
C7 C 0.8562(4) 0.4983(2) 0.2871(2) 0.0714(12) Uani 1 d . . .
H7 H 0.9399 0.5044 0.3054 0.086 Uiso 1 calc R . .
C8 C 0.7474(5) 0.5327(2) 0.3131(2) 0.0678(11) Uani 1 d . . .
H8 H 0.7580 0.5627 0.3485 0.081 Uiso 1 calc R . .
C9 C 0.6232(4) 0.5227(2) 0.28668(19) 0.0561(9) Uani 1 d . . .
H9 H 0.5507 0.5460 0.3047 0.067 Uiso 1 calc R . .
C10 C 0.6034(3) 0.47835(17) 0.23346(16) 0.0435(7) Uani 1 d . . .
C12 C 0.0391(3) 0.52760(16) 0.12947(16) 0.0408(6) Uani 1 d . . .
H12 H -0.0459 0.5125 0.1184 0.049 Uiso 1 calc R . .
C13 C 0.0603(3) 0.59597(15) 0.15071(14) 0.0390(6) Uani 1 d . . .
C14 C 0.1884(3) 0.61476(18) 0.16758(18) 0.0488(8) Uani 1 d . . .
H14 H 0.2063 0.6602 0.1826 0.059 Uiso 1 calc R . .
C15 C 0.2897(3) 0.56591(19) 0.16202(18) 0.0498(8) Uani 1 d . . .
H15 H 0.3753 0.5794 0.1736 0.060 Uiso 1 calc R . .
C16 C -0.4325(4) 0.8790(2) 0.01480(17) 0.0589(9) Uani 1 d . . .
H16A H -0.4056 0.8724 -0.0300 0.071 Uiso 1 calc R . .
H16B H -0.4005 0.9248 0.0290 0.071 Uiso 1 calc R . .
C17 C -0.5843(4) 0.8774(2) 0.01914(17) 0.0600(9) Uani 1 d . . .
H17A H -0.6213 0.9079 -0.0141 0.072 Uiso 1 calc R . .
H17B H -0.6153 0.8295 0.0110 0.072 Uiso 1 calc R . .
C18 C -0.6328(4) 0.9012(2) 0.08422(17) 0.0531(9) Uani 1 d . . .
H18A H -0.5897 0.9455 0.0952 0.064 Uiso 1 calc R . .
H18B H -0.7276 0.9100 0.0816 0.064 Uiso 1 calc R . .
C19 C -0.7061(3) 0.83316(18) 0.17313(17) 0.0446(7) Uani 1 d . . .
H19 H -0.7874 0.8538 0.1630 0.053 Uiso 1 calc R . .
C20 C -0.7050(3) 0.78619(17) 0.22840(16) 0.0427(7) Uani 1 d . . .
C21 C -0.8269(4) 0.7709(2) 0.2588(2) 0.0543(9) Uani 1 d . . .
H21 H -0.9044 0.7915 0.2430 0.065 Uiso 1 calc R . .
C22 C -0.8340(4) 0.7263(2) 0.3115(2) 0.0675(11) Uani 1 d . . .
H22 H -0.9154 0.7167 0.3308 0.081 Uiso 1 calc R . .
C23 C -0.7190(5) 0.6960(2) 0.3353(2) 0.0691(11) Uani 1 d . . .
H23 H -0.7236 0.6645 0.3698 0.083 Uiso 1 calc R . .
C24 C -0.5978(4) 0.71217(19) 0.30824(18) 0.0545(9) Uani 1 d . . .
H24 H -0.5213 0.6919 0.3254 0.065 Uiso 1 calc R . .
C25 C -0.5867(3) 0.75908(16) 0.25479(16) 0.0432(7) Uani 1 d . . .
C26 C -0.1357(3) 0.76592(16) 0.13963(17) 0.0445(7) Uani 1 d . . .
H26 H -0.1203 0.8131 0.1292 0.053 Uiso 1 calc R . .
C27 C -0.0302(3) 0.71941(16) 0.13796(17) 0.0439(7) Uani 1 d . . .
H27 H 0.0542 0.7353 0.1268 0.053 Uiso 1 calc R . .
C28 C -0.0510(3) 0.64829(15) 0.15316(15) 0.0373(6) Uani 1 d . . .
C29 C -0.1792(3) 0.62800(18) 0.16862(18) 0.0488(8) Uani 1 d . . .
H29 H -0.1979 0.5809 0.1783 0.059 Uiso 1 calc R . .
C30 C -0.2788(3) 0.67768(17) 0.16957(17) 0.0458(7) Uani 1 d . . .
H30 H -0.3642 0.6631 0.1805 0.055 Uiso 1 calc R . .
Cl1 Cl 0.49544(10) 0.63214(6) 0.01863(6) 0.0699(3) Uani 1 d . . .
O1P O 0.5862(4) 0.6739(2) -0.0158(2) 0.1125(14) Uani 1 d . . .
O2P O 0.5557(5) 0.5796(2) 0.0564(2) 0.1136(14) Uani 1 d . . .
O3P O 0.3990(6) 0.6013(3) -0.0196(3) 0.158(2) Uani 1 d . . .
O4P O 0.4300(7) 0.6794(3) 0.0617(3) 0.173(3) Uani 1 d . . .
Cl2 Cl -0.01264(11) 0.38418(6) -0.01584(6) 0.0680(3) Uani 1 d . . .
O5P O 0.1089(5) 0.4116(5) -0.0291(4) 0.214(4) Uani 1 d . . .
O6P O -0.0877(6) 0.4306(4) 0.0174(4) 0.192(3) Uani 1 d . . .
O7P O 0.0119(13) 0.3372(5) 0.0248(5) 0.315(7) Uani 1 d . . .
O8P O -0.0769(5) 0.3560(4) -0.0665(3) 0.187(3) Uani 1 d . . .
O1M O 0.3240(3) 0.33555(15) 0.16506(15) 0.0649(7) Uani 1 d D . .
H1M H 0.364(4) 0.327(3) 0.1986(15) 0.078 Uiso 1 d D . .
O2M O -0.3298(3) 0.91342(14) 0.18749(14) 0.0602(7) Uani 1 d D . .
H2M H -0.375(4) 0.916(2) 0.2199(15) 0.072 Uiso 1 d D . .
C1M C 0.2356(6) 0.2840(3) 0.1444(4) 0.109(2) Uani 1 d . . .
H1M1 H 0.1739 0.3043 0.1141 0.163 Uiso 1 calc R . .
H1M2 H 0.1879 0.2655 0.1810 0.163 Uiso 1 calc R . .
H1M3 H 0.2837 0.2463 0.1237 0.163 Uiso 1 calc R . .
C2M C -0.2480(6) 0.9669(3) 0.1666(3) 0.109(2) Uani 1 d . . .
H2M1 H -0.2052 0.9529 0.1270 0.164 Uiso 1 calc R . .
H2M2 H -0.1819 0.9764 0.1990 0.164 Uiso 1 calc R . .
H2M3 H -0.2996 1.0089 0.1591 0.164 Uiso 1 calc R . .

loop_
_atom_site_aniso_label
_atom_site_aniso_U_11
_atom_site_aniso_U_22
_atom_site_aniso_U_33
_atom_site_aniso_U_23
_atom_site_aniso_U_13
_atom_site_aniso_U_12
Cu1 0.03442(16) 0.04414(19) 0.04336(19) -0.00115(15) 0.00302(16) 0.00559(17)
Cu2 0.03673(17) 0.04095(18) 0.03855(17) 0.00372(15) -0.00047(16) 0.00624(16)
O1 0.0357(10) 0.0588(14) 0.0464(12) -0.0013(11) 0.0015(10) 0.0029(10)
O2 0.0375(11) 0.0561(13) 0.0420(12) 0.0070(10) 0.0006(9) 0.0047(10)
N1 0.0516(16) 0.0629(18) 0.0449(15) -0.0035(14) -0.0006(12) 0.0081(14)
N2 0.0451(15) 0.0486(15) 0.0504(16) 0.0037(12) 0.0089(12) 0.0118(12)
N3 0.0381(13) 0.0401(13) 0.0455(15) -0.0020(11) 0.0005(11) 0.0065(10)
N4 0.0491(15) 0.0579(18) 0.0427(15) 0.0036(13) 0.0018(12) 0.0130(13)
N5 0.0414(13) 0.0438(13) 0.0392(14) -0.0007(11) -0.0025(10) 0.0069(10)
N6 0.0411(13) 0.0371(12) 0.0465(15) 0.0064(11) 0.0020(12) 0.0065(11)
C1 0.067(2) 0.106(3) 0.054(2) -0.018(2) -0.004(2) 0.020(3)
C2 0.064(3) 0.115(4) 0.056(2) -0.023(2) 0.011(2) 0.018(3)
C3 0.058(2) 0.069(3) 0.068(3) -0.016(2) 0.0071(19) 0.0188(19)
C11 0.0443(16) 0.0330(14) 0.0508(17) -0.0015(13) 0.0085(14) 0.0030(12)
C4 0.0373(15) 0.0510(18) 0.0564(19) 0.0164(16) 0.0069(15) 0.0125(14)
C5 0.0361(14) 0.0417(16) 0.059(2) 0.0150(15) 0.0007(14) 0.0013(13)
C6 0.0386(17) 0.063(2) 0.072(3) 0.0224(19) -0.0025(16) -0.0055(16)
C7 0.053(2) 0.081(3) 0.081(3) 0.024(2) -0.018(2) -0.025(2)
C8 0.073(3) 0.066(3) 0.065(2) 0.011(2) -0.014(2) -0.023(2)
C9 0.059(2) 0.055(2) 0.054(2) 0.0050(17) -0.0023(17) -0.0102(17)
C10 0.0413(17) 0.0420(16) 0.0471(17) 0.0130(13) -0.0009(13) -0.0045(13)
C12 0.0347(15) 0.0404(15) 0.0473(16) 0.0038(13) 0.0026(12) -0.0005(11)
C13 0.0425(15) 0.0370(13) 0.0375(13) 0.0026(11) 0.0033(14) 0.0070(12)
C14 0.0504(19) 0.0380(16) 0.058(2) -0.0089(14) -0.0087(15) 0.0066(14)
C15 0.0417(16) 0.0476(18) 0.060(2) -0.0043(16) -0.0075(15) 0.0034(15)
C16 0.061(2) 0.071(2) 0.0447(17) 0.0180(17) -0.0011(19) 0.009(2)
C17 0.057(2) 0.082(3) 0.0406(16) 0.0103(17) -0.0099(17) 0.012(2)
C18 0.056(2) 0.055(2) 0.0476(19) 0.0037(15) -0.0021(16) 0.0197(17)
C19 0.0396(16) 0.0440(17) 0.0502(18) -0.0109(14) -0.0055(14) 0.0068(13)
C20 0.0439(16) 0.0412(16) 0.0430(17) -0.0086(13) 0.0011(13) 0.0002(13)
C21 0.0467(19) 0.055(2) 0.061(2) -0.0122(18) 0.0071(16) -0.0046(16)
C22 0.057(2) 0.075(3) 0.071(3) -0.010(2) 0.019(2) -0.016(2)
C23 0.083(3) 0.066(3) 0.057(2) 0.011(2) 0.015(2) -0.014(2)
C24 0.058(2) 0.0515(19) 0.054(2) 0.0096(15) 0.0049(16) 0.0020(16)
C25 0.0476(18) 0.0385(15) 0.0436(16) -0.0042(12) 0.0064(14) 0.0027(14)
C26 0.0429(16) 0.0352(15) 0.056(2) 0.0069(14) -0.0033(14) 0.0025(12)
C27 0.0359(14) 0.0388(15) 0.057(2) 0.0013(14) -0.0004(13) 0.0022(12)
C28 0.0373(15) 0.0354(13) 0.0391(14) 0.0000(11) 0.0017(12) 0.0059(11)
C29 0.0435(17) 0.0393(16) 0.064(2) 0.0133(15) 0.0095(15) 0.0039(13)
C30 0.0391(16) 0.0383(16) 0.060(2) 0.0128(14) 0.0082(14) 0.0046(13)
Cl1 0.0524(5) 0.0631(6) 0.0941(8) 0.0150(5) -0.0106(5) -0.0048(5)
O1P 0.092(3) 0.100(3) 0.145(4) 0.025(3) 0.037(3) -0.010(2)
O2P 0.106(3) 0.092(3) 0.143(4) 0.026(2) -0.048(3) 0.000(2)
O3P 0.170(5) 0.122(4) 0.182(5) 0.040(3) -0.114(4) -0.050(4)
O4P 0.191(5) 0.100(3) 0.228(7) 0.009(4) 0.113(5) 0.027(4)
Cl2 0.0588(6) 0.0799(7) 0.0651(6) -0.0161(5) -0.0060(5) -0.0022(5)
O5P 0.089(3) 0.360(11) 0.194(6) -0.125(7) 0.059(4) -0.083(5)
O6P 0.118(4) 0.210(6) 0.248(7) -0.172(6) 0.071(4) -0.052(4)
O7P 0.47(2) 0.203(7) 0.276(11) 0.102(8) -0.165(12) 0.025(10)
O8P 0.096(3) 0.322(8) 0.142(4) -0.139(5) -0.037(3) 0.014(4)
O1M 0.0691(18) 0.0584(15) 0.0671(18) 0.0136(13) -0.0172(14) -0.0139(14)
O2M 0.0632(17) 0.0564(15) 0.0611(17) -0.0111(13) 0.0157(13) -0.0095(12)
C1M 0.094(4) 0.076(3) 0.157(6) 0.015(4) -0.053(4) -0.022(3)
C2M 0.100(4) 0.093(4) 0.135(5) -0.040(4) 0.056(4) -0.042(3)

loop_
_atom_type_symbol
_atom_type_description
_atom_type_scat_dispersion_real
_atom_type_scat_dispersion_imag
_atom_type_scat_source
C C 0.0033 0.0016 'International Tables Vol C Tables 4.2.6.8 and 6.1.1.4'
H H 0.0000 0.0000 'International Tables Vol C Tables 4.2.6.8 and 6.1.1.4'
N N 0.0061 0.0033 'International Tables Vol C Tables 4.2.6.8 and 6.1.1.4'
O O 0.0106 0.0060 'International Tables Vol C Tables 4.2.6.8 and 6.1.1.4'
Cl Cl 0.1484 0.1585 'International Tables Vol C Tables 4.2.6.8 and 6.1.1.4'
Cu Cu 0.3201 1.2651 'International Tables Vol C Tables 4.2.6.8 and 6.1.1.4'

loop_
_geom_angle_atom_site_label_1
_geom_angle_atom_site_label_2
_geom_angle_atom_site_label_3
_geom_angle
_geom_angle_site_symmetry_1
_geom_angle_site_symmetry_3
_geom_angle_publ_flag
O1 Cu1 N2 91.87(11) . . ?
O1 Cu1 N1 164.04(12) . . ?
N2 Cu1 N1 93.81(12) . . ?
O1 Cu1 N3 84.46(10) . . ?
N2 Cu1 N3 170.97(12) . . ?
N1 Cu1 N3 87.69(11) . . ?
O1 Cu1 O1M 92.87(10) . . ?
N2 Cu1 O1M 94.93(11) . . ?
N1 Cu1 O1M 101.47(12) . . ?
N3 Cu1 O1M 93.50(11) . . ?
O2 Cu2 N5 91.93(10) . . ?
O2 Cu2 N4 167.74(11) . . ?
N5 Cu2 N4 94.50(11) . . ?
O2 Cu2 N6 85.56(10) . . ?
N5 Cu2 N6 166.73(11) . . ?
N4 Cu2 N6 85.80(11) . . ?
O2 Cu2 O2M 93.18(10) . . ?
N5 Cu2 O2M 95.96(10) . . ?
N4 Cu2 O2M 96.51(12) . . ?
N6 Cu2 O2M 97.18(11) . . ?
C10 O1 Cu1 126.0(2) . . ?
C25 O2 Cu2 126.6(2) . . ?
C1 N1 Cu1 122.5(3) . . ?
C1 N1 H1A 106.7 . . ?
Cu1 N1 H1A 106.7 . . ?
C1 N1 H1B 106.7 . . ?
Cu1 N1 H1B 106.7 . . ?
H1A N1 H1B 106.6 . . ?
C4 N2 C3 117.2(3) . . ?
C4 N2 Cu1 123.4(2) . . ?
C3 N2 Cu1 119.3(2) . . ?
C15 N3 C11 117.8(3) . . ?
C15 N3 Cu1 118.2(2) . . ?
C11 N3 Cu1 123.7(2) . . ?
C16 N4 Cu2 121.4(2) . . ?
C16 N4 H4A 107.0 . . ?
Cu2 N4 H4A 107.0 . . ?
C16 N4 H4B 107.0 . . ?
Cu2 N4 H4B 107.0 . . ?
H4A N4 H4B 106.7 . . ?
C19 N5 C18 117.4(3) . . ?
C19 N5 Cu2 122.8(2) . . ?
C18 N5 Cu2 119.8(2) . . ?
C26 N6 C30 117.2(3) . . ?
C26 N6 Cu2 125.2(2) . . ?
C30 N6 Cu2 117.0(2) . . ?
N1 C1 C2 110.8(4) . . ?
N1 C1 H1C 109.5 . . ?
C2 C1 H1C 109.5 . . ?
N1 C1 H1D 109.5 . . ?
C2 C1 H1D 109.5 . . ?
H1C C1 H1D 108.1 . . ?
C3 C2 C1 112.7(4) . . ?
C3 C2 H2A 109.0 . . ?
C1 C2 H2A 109.0 . . ?
C3 C2 H2B 109.0 . . ?
C1 C2 H2B 109.0 . . ?
H2A C2 H2B 107.8 . . ?
N2 C3 C2 113.9(4) . . ?
N2 C3 H3A 108.8 . . ?
C2 C3 H3A 108.8 . . ?
N2 C3 H3B 108.8 . . ?
C2 C3 H3B 108.8 . . ?
H3A C3 H3B 107.7 . . ?
N3 C11 C12 123.1(3) . . ?
N3 C11 H11 118.4 . . ?
C12 C11 H11 118.4 . . ?
N2 C4 C5 127.5(3) . . ?
N2 C4 H4 116.3 . . ?
C5 C4 H4 116.3 . . ?
C6 C5 C4 118.7(3) . . ?
C6 C5 C10 118.2(3) . . ?
C4 C5 C10 123.0(3) . . ?
C7 C6 C5 121.8(4) . . ?
C7 C6 H6 119.1 . . ?
C5 C6 H6 119.1 . . ?
C6 C7 C8 119.9(4) . . ?
C6 C7 H7 120.0 . . ?
C8 C7 H7 120.0 . . ?
C9 C8 C7 120.0(4) . . ?
C9 C8 H8 120.0 . . ?
C7 C8 H8 120.0 . . ?
C8 C9 C10 121.6(4) . . ?
C8 C9 H9 119.2 . . ?
C10 C9 H9 119.2 . . ?
O1 C10 C9 119.2(3) . . ?
O1 C10 C5 122.5(3) . . ?
C9 C10 C5 118.3(3) . . ?
C13 C12 C11 119.0(3) . . ?
C13 C12 H12 120.5 . . ?
C11 C12 H12 120.5 . . ?
C12 C13 C14 117.7(3) . . ?
C12 C13 C28 120.9(3) . . ?
C14 C13 C28 121.4(3) . . ?
C15 C14 C13 119.8(3) . . ?
C15 C14 H14 120.1 . . ?
C13 C14 H14 120.1 . . ?
N3 C15 C14 122.6(3) . . ?
N3 C15 H15 118.7 . . ?
C14 C15 H15 118.7 . . ?
N4 C16 C17 111.3(3) . . ?
N4 C16 H16A 109.4 . . ?
C17 C16 H16A 109.4 . . ?
N4 C16 H16B 109.4 . . ?
C17 C16 H16B 109.4 . . ?
H16A C16 H16B 108.0 . . ?
C18 C17 C16 111.8(3) . . ?
C18 C17 H17A 109.2 . . ?
C16 C17 H17A 109.2 . . ?
C18 C17 H17B 109.2 . . ?
C16 C17 H17B 109.2 . . ?
H17A C17 H17B 107.9 . . ?
N5 C18 C17 113.7(3) . . ?
N5 C18 H18A 108.8 . . ?
C17 C18 H18A 108.8 . . ?
N5 C18 H18B 108.8 . . ?
C17 C18 H18B 108.8 . . ?
H18A C18 H18B 107.7 . . ?
N5 C19 C20 127.5(3) . . ?
N5 C19 H19 116.3 . . ?
C20 C19 H19 116.3 . . ?
C25 C20 C21 119.4(3) . . ?
C25 C20 C19 122.4(3) . . ?
C21 C20 C19 118.0(3) . . ?
C22 C21 C20 121.4(4) . . ?
C22 C21 H21 119.3 . . ?
C20 C21 H21 119.3 . . ?
C21 C22 C23 119.4(4) . . ?
C21 C22 H22 120.3 . . ?
C23 C22 H22 120.3 . . ?
C24 C23 C22 120.5(4) . . ?
C24 C23 H23 119.8 . . ?
C22 C23 H23 119.8 . . ?
C23 C24 C25 121.5(4) . . ?
C23 C24 H24 119.2 . . ?
C25 C24 H24 119.2 . . ?
O2 C25 C20 123.3(3) . . ?
O2 C25 C24 119.2(3) . . ?
C20 C25 C24 117.5(3) . . ?
N6 C26 C27 123.0(3) . . ?
N6 C26 H26 118.5 . . ?
C27 C26 H26 118.5 . . ?
C26 C27 C28 119.5(3) . . ?
C26 C27 H27 120.2 . . ?
C28 C27 H27 120.2 . . ?
C29 C28 C27 117.3(3) . . ?
C29 C28 C13 121.6(3) . . ?
C27 C28 C13 121.1(3) . . ?
C30 C29 C28 119.7(3) . . ?
C30 C29 H29 120.2 . . ?
C28 C29 H29 120.2 . . ?
N6 C30 C29 123.3(3) . . ?
N6 C30 H30 118.4 . . ?
C29 C30 H30 118.4 . . ?
O3P Cl1 O2P 108.9(3) . . ?
O3P Cl1 O1P 114.0(4) . . ?
O2P Cl1 O1P 113.5(3) . . ?
O3P Cl1 O4P 107.2(4) . . ?
O2P Cl1 O4P 107.4(4) . . ?
O1P Cl1 O4P 105.4(3) . . ?
O7P Cl2 O8P 109.7(6) . . ?
O7P Cl2 O6P 103.5(7) . . ?
O8P Cl2 O6P 112.7(4) . . ?
O7P Cl2 O5P 103.3(7) . . ?
O8P Cl2 O5P 115.4(4) . . ?
O6P Cl2 O5P 111.1(4) . . ?
C1M O1M Cu1 140.3(3) . . ?
C1M O1M H1M 116(3) . . ?
Cu1 O1M H1M 103(3) . . ?
C2M O2M Cu2 139.4(3) . . ?
C2M O2M H2M 123(3) . . ?
Cu2 O2M H2M 96(3) . . ?
O1M C1M H1M1 109.5 . . ?
O1M C1M H1M2 109.5 . . ?
H1M1 C1M H1M2 109.5 . . ?
O1M C1M H1M3 109.5 . . ?
H1M1 C1M H1M3 109.5 . . ?
H1M2 C1M H1M3 109.5 . . ?
O2M C2M H2M1 109.5 . . ?
O2M C2M H2M2 109.5 . . ?
H2M1 C2M H2M2 109.5 . . ?
O2M C2M H2M3 109.5 . . ?
H2M1 C2M H2M3 109.5 . . ?
H2M2 C2M H2M3 109.5 . . ?

loop_
_geom_bond_atom_site_label_1
_geom_bond_atom_site_label_2
_geom_bond_distance
_geom_bond_site_symmetry_2
_geom_bond_publ_flag
Cu1 O1 1.924(2) . ?
Cu1 N2 1.969(3) . ?
Cu1 N1 2.033(3) . ?
Cu1 N3 2.048(2) . ?
Cu1 O1M 2.337(3) . ?
Cu2 O2 1.910(2) . ?
Cu2 N5 1.996(3) . ?
Cu2 N4 2.013(3) . ?
Cu2 N6 2.066(2) . ?
Cu2 O2M 2.330(3) . ?
O1 C10 1.319(4) . ?
O2 C25 1.311(4) . ?
N1 C1 1.466(5) . ?
N1 H1A 0.9000 . ?
N1 H1B 0.9000 . ?
N2 C4 1.304(5) . ?
N2 C3 1.465(5) . ?
N3 C15 1.328(4) . ?
N3 C11 1.331(4) . ?
N4 C16 1.469(4) . ?
N4 H4A 0.9000 . ?
N4 H4B 0.9000 . ?
N5 C19 1.285(4) . ?
N5 C18 1.471(4) . ?
N6 C26 1.337(4) . ?
N6 C30 1.343(4) . ?
C1 C2 1.531(7) . ?
C1 H1C 0.9700 . ?
C1 H1D 0.9700 . ?
C2 C3 1.486(6) . ?
C2 H2A 0.9700 . ?
C2 H2B 0.9700 . ?
C3 H3A 0.9700 . ?
C3 H3B 0.9700 . ?
C11 C12 1.386(4) . ?
C11 H11 0.9300 . ?
C4 C5 1.410(5) . ?
C4 H4 0.9300 . ?
C5 C6 1.406(5) . ?
C5 C10 1.424(5) . ?
C6 C7 1.361(6) . ?
C6 H6 0.9300 . ?
C7 C8 1.383(7) . ?
C7 H7 0.9300 . ?
C8 C9 1.377(6) . ?
C8 H8 0.9300 . ?
C9 C10 1.395(5) . ?
C9 H9 0.9300 . ?
C12 C13 1.380(4) . ?
C12 H12 0.9300 . ?
C13 C14 1.382(5) . ?
C13 C28 1.494(4) . ?
C14 C15 1.379(5) . ?
C14 H14 0.9300 . ?
C15 H15 0.9300 . ?
C16 C17 1.530(6) . ?
C16 H16A 0.9700 . ?
C16 H16B 0.9700 . ?
C17 C18 1.497(5) . ?
C17 H17A 0.9700 . ?
C17 H17B 0.9700 . ?
C18 H18A 0.9700 . ?
C18 H18B 0.9700 . ?
C19 C20 1.444(5) . ?
C19 H19 0.9300 . ?
C20 C25 1.405(5) . ?
C20 C21 1.408(5) . ?
C21 C22 1.376(6) . ?
C21 H21 0.9300 . ?
C22 C23 1.380(7) . ?
C22 H22 0.9300 . ?
C23 C24 1.375(6) . ?
C23 H23 0.9300 . ?
C24 C25 1.418(5) . ?
C24 H24 0.9300 . ?
C26 C27 1.378(4) . ?
C26 H26 0.9300 . ?
C27 C28 1.395(4) . ?
C27 H27 0.9300 . ?
C28 C29 1.383(4) . ?
C29 C30 1.373(4) . ?
C29 H29 0.9300 . ?
C30 H30 0.9300 . ?
Cl1 O3P 1.380(4) . ?
Cl1 O2P 1.399(4) . ?
Cl1 O1P 1.400(4) . ?
Cl1 O4P 1.420(5) . ?
Cl2 O7P 1.246(7) . ?
Cl2 O8P 1.339(4) . ?
Cl2 O6P 1.345(5) . ?
Cl2 O5P 1.356(5) . ?
O1M C1M 1.386(6) . ?
O1M H1M 0.819(19) . ?
O2M C2M 1.373(5) . ?
O2M H2M 0.809(19) . ?
C1M H1M1 0.9600 . ?
C1M H1M2 0.9600 . ?
C1M H1M3 0.9600 . ?
C2M H2M1 0.9600 . ?
C2M H2M2 0.9600 . ?
C2M H2M3 0.9600 . ?

loop_
_geom_torsion_atom_site_label_1
_geom_torsion_atom_site_label_2
_geom_torsion_atom_site_label_3
_geom_torsion_atom_site_label_4
_geom_torsion
_geom_torsion_site_symmetry_1
_geom_torsion_site_symmetry_2
_geom_torsion_site_symmetry_3
_geom_torsion_site_symmetry_4
_geom_torsion_publ_flag
N2 Cu1 O1 C10 27.1(3) . . . . ?
N1 Cu1 O1 C10 -83.8(5) . . . . ?
N3 Cu1 O1 C10 -144.6(3) . . . . ?
O1M Cu1 O1 C10 122.1(3) . . . . ?
N5 Cu2 O2 C25 26.3(3) . . . . ?
N4 Cu2 O2 C25 -95.4(6) . . . . ?
N6 Cu2 O2 C25 -140.7(3) . . . . ?
O2M Cu2 O2 C25 122.4(3) . . . . ?
O1 Cu1 N1 C1 138.1(4) . . . . ?
N2 Cu1 N1 C1 27.5(4) . . . . ?
N3 Cu1 N1 C1 -161.4(3) . . . . ?
O1M Cu1 N1 C1 -68.3(3) . . . . ?
O1 Cu1 N2 C4 -16.2(3) . . . . ?
N1 Cu1 N2 C4 148.8(3) . . . . ?
O1M Cu1 N2 C4 -109.3(3) . . . . ?
O1 Cu1 N2 C3 165.9(3) . . . . ?
N1 Cu1 N2 C3 -29.0(3) . . . . ?
O1M Cu1 N2 C3 72.8(3) . . . . ?
O1 Cu1 N3 C15 49.3(3) . . . . ?
N1 Cu1 N3 C15 -116.8(3) . . . . ?
O1M Cu1 N3 C15 141.9(3) . . . . ?
O1 Cu1 N3 C11 -136.1(3) . . . . ?
N1 Cu1 N3 C11 57.8(3) . . . . ?
O1M Cu1 N3 C11 -43.6(3) . . . . ?
O2 Cu2 N4 C16 148.3(5) . . . . ?
N5 Cu2 N4 C16 26.9(3) . . . . ?
N6 Cu2 N4 C16 -166.4(3) . . . . ?
O2M Cu2 N4 C16 -69.6(3) . . . . ?
O2 Cu2 N5 C19 -15.0(3) . . . . ?
N4 Cu2 N5 C19 154.6(3) . . . . ?
N6 Cu2 N5 C19 63.8(6) . . . . ?
O2M Cu2 N5 C19 -108.4(3) . . . . ?
O2 Cu2 N5 C18 164.3(2) . . . . ?
N4 Cu2 N5 C18 -26.1(3) . . . . ?
N6 Cu2 N5 C18 -116.9(5) . . . . ?
O2M Cu2 N5 C18 70.9(2) . . . . ?
O2 Cu2 N6 C26 -134.4(3) . . . . ?
N5 Cu2 N6 C26 146.2(4) . . . . ?
N4 Cu2 N6 C26 54.4(3) . . . . ?
O2M Cu2 N6 C26 -41.7(3) . . . . ?
O2 Cu2 N6 C30 54.4(2) . . . . ?
N5 Cu2 N6 C30 -25.1(6) . . . . ?
N4 Cu2 N6 C30 -116.9(3) . . . . ?
O2M Cu2 N6 C30 147.0(2) . . . . ?
Cu1 N1 C1 C2 -47.1(6) . . . . ?
N1 C1 C2 C3 66.9(6) . . . . ?
C4 N2 C3 C2 -123.5(4) . . . . ?
Cu1 N2 C3 C2 54.5(5) . . . . ?
C1 C2 C3 N2 -72.6(6) . . . . ?
C15 N3 C11 C12 0.3(5) . . . . ?
Cu1 N3 C11 C12 -174.3(2) . . . . ?
C3 N2 C4 C5 -178.5(3) . . . . ?
Cu1 N2 C4 C5 3.5(5) . . . . ?
N2 C4 C5 C6 -175.4(3) . . . . ?
N2 C4 C5 C10 7.0(5) . . . . ?
C4 C5 C6 C7 178.6(4) . . . . ?
C10 C5 C6 C7 -3.7(5) . . . . ?
C5 C6 C7 C8 0.9(6) . . . . ?
C6 C7 C8 C9 1.1(6) . . . . ?
C7 C8 C9 C10 -0.2(6) . . . . ?
Cu1 O1 C10 C9 157.2(2) . . . . ?
Cu1 O1 C10 C5 -24.8(4) . . . . ?
C8 C9 C10 O1 175.5(3) . . . . ?
C8 C9 C10 C5 -2.6(5) . . . . ?
C6 C5 C10 O1 -173.6(3) . . . . ?
C4 C5 C10 O1 4.0(5) . . . . ?
C6 C5 C10 C9 4.5(5) . . . . ?
C4 C5 C10 C9 -178.0(3) . . . . ?
N3 C11 C12 C13 0.6(5) . . . . ?
C11 C12 C13 C14 -1.1(5) . . . . ?
C11 C12 C13 C28 176.9(3) . . . . ?
C12 C13 C14 C15 0.8(5) . . . . ?
C28 C13 C14 C15 -177.2(3) . . . . ?
C11 N3 C15 C14 -0.7(5) . . . . ?
Cu1 N3 C15 C14 174.2(3) . . . . ?
C13 C14 C15 N3 0.1(6) . . . . ?
Cu2 N4 C16 C17 -49.8(4) . . . . ?
N4 C16 C17 C18 70.3(5) . . . . ?
C19 N5 C18 C17 -129.9(4) . . . . ?
Cu2 N5 C18 C17 50.8(4) . . . . ?
C16 C17 C18 N5 -71.9(5) . . . . ?
C18 N5 C19 C20 -177.7(3) . . . . ?
Cu2 N5 C19 C20 1.6(5) . . . . ?
N5 C19 C20 C25 9.0(5) . . . . ?
N5 C19 C20 C21 -174.9(3) . . . . ?
C25 C20 C21 C22 -4.2(5) . . . . ?
C19 C20 C21 C22 179.6(3) . . . . ?
C20 C21 C22 C23 0.3(6) . . . . ?
C21 C22 C23 C24 2.3(7) . . . . ?
C22 C23 C24 C25 -1.1(6) . . . . ?
Cu2 O2 C25 C20 -23.8(4) . . . . ?
Cu2 O2 C25 C24 157.3(2) . . . . ?
C21 C20 C25 O2 -173.6(3) . . . . ?
C19 C20 C25 O2 2.4(5) . . . . ?
C21 C20 C25 C24 5.3(5) . . . . ?
C19 C20 C25 C24 -178.7(3) . . . . ?
C23 C24 C25 O2 176.2(4) . . . . ?
C23 C24 C25 C20 -2.8(5) . . . . ?
C30 N6 C26 C27 -0.8(5) . . . . ?
Cu2 N6 C26 C27 -172.0(3) . . . . ?
N6 C26 C27 C28 0.2(5) . . . . ?
C26 C27 C28 C29 0.7(5) . . . . ?
C26 C27 C28 C13 178.9(3) . . . . ?
C12 C13 C28 C29 35.0(4) . . . . ?
C14 C13 C28 C29 -147.1(4) . . . . ?
C12 C13 C28 C27 -143.1(3) . . . . ?
C14 C13 C28 C27 34.8(5) . . . . ?
C27 C28 C29 C30 -1.1(5) . . . . ?
C13 C28 C29 C30 -179.2(3) . . . . ?
C26 N6 C30 C29 0.4(5) . . . . ?
Cu2 N6 C30 C29 172.3(3) . . . . ?
C28 C29 C30 N6 0.6(6) . . . . ?
O1 Cu1 O1M C1M 165.3(5) . . . . ?
N2 Cu1 O1M C1M -102.6(6) . . . . ?
N1 Cu1 O1M C1M -7.7(6) . . . . ?
N3 Cu1 O1M C1M 80.7(6) . . . . ?
O2 Cu2 O2M C2M 164.0(5) . . . . ?
N5 Cu2 O2M C2M -103.7(5) . . . . ?
N4 Cu2 O2M C2M -8.5(6) . . . . ?
N6 Cu2 O2M C2M 78.1(5) . . . . ?
